data_2231787
loop_
_publ_author_name
'Wang, Guang-Yin'

_publ_section_title
;
 Poly[diaqua(\m-4,4'-bipyridine-\k^2^<i>N</i>:<i>N</i>')[\m-2,2'-(<i>p</i>-phenylenedioxy)diacetato-\k^2^<i>O</i>:<i>O</i>']cadmium]
;
_journal_coeditor_code ZS2132
_journal_issue 9
_journal_name_full 'Acta Crystallographica Section E'
_journal_page_first m1248
_journal_paper_doi 10.1107/S1600536811031400
_journal_volume 67
_journal_year 2011
_chemical_formula_iupac '[Cd (C10 H8 O6) (C10 H8 N2) (H2 O)2]'
_chemical_formula_moiety 'C20 H20 Cd N2 O8'
_chemical_formula_sum 'C20 H20 Cd N2 O8'
_chemical_formula_weight 528.78
_chemical_name_systematic
;
Poly[diaqua(\m-4,4'-bipyridine-\k^2^<i>N</i>:<i>N</i>')[\m-2,2'-(<i>p</i>-
phenylenedioxy)diacetato-\k^2^<i>O</i>:<i>O</i>']cadmium]
;
_space_group_IT_number 2
_symmetry_cell_setting triclinic
_symmetry_space_group_name_Hall '-P 1'
_symmetry_space_group_name_H-M 'P -1'
_atom_sites_solution_hydrogens geom
_atom_sites_solution_primary direct
_atom_sites_solution_secondary difmap
_cell_angle_alpha 105.6400(10)
_cell_angle_beta 97.6785(12)
_cell_angle_gamma 97.9310(10)
_cell_formula_units_Z 1
_cell_length_a 5.8612(6)
_cell_length_b 8.2313(8)
_cell_length_c 10.8659(11)
_cell_measurement_reflns_used 1861
_cell_measurement_temperature 296(2)
_cell_measurement_theta_max 27.82
_cell_measurement_theta_min 2.61
_cell_volume 491.91(9)
_computing_cell_refinement 'SAINT (Bruker, 2007)'
_computing_data_collection 'APEX2 (Bruker, 2007)'
_computing_data_reduction 'SAINT (Bruker, 2007)'
_computing_molecular_graphics 'SHELXTL (Sheldrick, 2008)'
_computing_publication_material 'WinGX (Farrugia, 1999)'
_computing_structure_refinement 'SHELXL97 (Sheldrick, 2008)'
_computing_structure_solution 'SIR97 (Altomare <i>et al.</i>, 1999)'
_diffrn_ambient_temperature 296(2)
_diffrn_measured_fraction_theta_full 0.984
_diffrn_measured_fraction_theta_max 0.984
_diffrn_measurement_device_type 'Bruker APEXII CCD area-detector'
_diffrn_measurement_method '\f and \w'
_diffrn_radiation_monochromator graphite
_diffrn_radiation_source 'fine-focus sealed tube'
_diffrn_radiation_type MoK\a
_diffrn_radiation_wavelength 0.71073
_diffrn_reflns_av_R_equivalents 0.0135
_diffrn_reflns_av_sigmaI/netI 0.0259
_diffrn_reflns_limit_h_max 5
_diffrn_reflns_limit_h_min -6
_diffrn_reflns_limit_k_max 9
_diffrn_reflns_limit_k_min -9
_diffrn_reflns_limit_l_max 12
_diffrn_reflns_limit_l_min -12
_diffrn_reflns_number 2533
_diffrn_reflns_theta_full 24.99
_diffrn_reflns_theta_max 24.99
_diffrn_reflns_theta_min 1.98
_diffrn_standards_number 0
_exptl_absorpt_coefficient_mu 1.163
_exptl_absorpt_correction_T_max 0.9560
_exptl_absorpt_correction_T_min 0.7889
_exptl_absorpt_correction_type multi-scan
_exptl_absorpt_process_details '(SADABS; Bruker, 2001)'
_exptl_crystal_colour colorless
_exptl_crystal_density_diffrn 1.785
_exptl_crystal_density_method 'not measured'
_exptl_crystal_description plate
_exptl_crystal_F_000 266
_exptl_crystal_size_max 0.21
_exptl_crystal_size_mid 0.11
_exptl_crystal_size_min 0.04
_refine_diff_density_max 0.454
_refine_diff_density_min -0.393
_refine_ls_extinction_method none
_refine_ls_goodness_of_fit_ref 1.142
_refine_ls_hydrogen_treatment constr
_refine_ls_matrix_type full
_refine_ls_number_parameters 142
_refine_ls_number_reflns 1691
_refine_ls_number_restraints 0
_refine_ls_restrained_S_all 1.142
_refine_ls_R_factor_all 0.0273
_refine_ls_R_factor_gt 0.0267
_refine_ls_shift/su_max 0.000
_refine_ls_shift/su_mean 0.000
_refine_ls_structure_factor_coef Fsqd
_refine_ls_weighting_details 'calc w=1/[\s^2^(Fo^2^)+(0.0276P)^2^+0.6011P] where P=(Fo^2^+2Fc^2^)/3'
_refine_ls_weighting_scheme calc
_refine_ls_wR_factor_gt 0.0666
_refine_ls_wR_factor_ref 0.0669
_reflns_number_gt 1667
_reflns_number_total 1691
_reflns_threshold_expression I>2\s(I)
_cod_data_source_file zs2132.cif
_cod_data_source_block I
_cod_database_code 2231787
_cod_database_fobs_code 2231787

loop_
_symmetry_equiv_pos_as_xyz
'x, y, z'
'-x, -y, -z'

loop_
_atom_site_type_symbol
_atom_site_label
_atom_site_fract_x
_atom_site_fract_y
_atom_site_fract_z
_atom_site_U_iso_or_equiv
_atom_site_adp_type
_atom_site_calc_flag
_atom_site_refinement_flags
_atom_site_occupancy
_atom_site_symmetry_multiplicity
C C1 0.3288(6) 0.2750(4) 0.2007(3) 0.0314(7) Uani d . 1 1
H H1 0.2097 0.3389 0.2098 0.038 Uiso calc R 1 1
C C2 0.3250(6) 0.1600(4) 0.0818(3) 0.0313(7) Uani d . 1 1
H H2 0.2047 0.1479 0.0130 0.038 Uiso calc R 1 1
C C3 0.4983(5) 0.0624(4) 0.0637(3) 0.0221(6) Uani d . 1 1
C C4 0.6685(6) 0.0859(5) 0.1715(3) 0.0371(8) Uani d . 1 1
H H4 0.7881 0.0223 0.1656 0.044 Uiso calc R 1 1
C C5 0.6607(6) 0.2037(5) 0.2877(3) 0.0386(8) Uani d . 1 1
H H5 0.7771 0.2169 0.3586 0.046 Uiso calc R 1 1
C C6 0.3586(6) 0.7739(4) 0.3662(3) 0.0294(7) Uani d . 1 1
C C7 0.1802(6) 0.8591(4) 0.3031(3) 0.0358(8) Uani d . 1 1
H H7A 0.1348 0.9458 0.3706 0.043 Uiso calc R 1 1
H H7B 0.2542 0.9168 0.2478 0.043 Uiso calc R 1 1
C C8 -0.1959(6) 0.4972(5) 0.0564(3) 0.0334(8) Uani d . 1 1
H H8 -0.3285 0.4941 0.0948 0.040 Uiso calc R 1 1
C C9 -0.0019(6) 0.6241(4) 0.1162(3) 0.0296(7) Uani d . 1 1
C C10 0.1962(6) 0.6247(4) 0.0590(3) 0.0336(8) Uani d . 1 1
H H10 0.3294 0.7076 0.0986 0.040 Uiso calc R 1 1
N N1 0.4958(5) 0.2990(3) 0.3034(2) 0.0271(6) Uani d . 1 1
O O1 0.2781(4) 0.6403(3) 0.3942(2) 0.0314(5) Uani d . 1 1
O O2 0.5658(5) 0.8448(3) 0.3879(3) 0.0511(7) Uani d . 1 1
O O3 -0.0252(4) 0.7435(3) 0.2275(2) 0.0362(5) Uani d . 1 1
O O1W 0.1584(4) 0.3373(3) 0.5183(2) 0.0385(6) Uani d . 1 1
H H1W 0.0509 0.3664 0.5598 0.046 Uiso d R 1 1
H H2W 0.2264 0.2728 0.5543 0.046 Uiso d R 1 1
Cd Cd1 0.5000 0.5000 0.5000 0.02535(13) Uani d S 1 2

loop_
_atom_site_aniso_label
_atom_site_aniso_U_11
_atom_site_aniso_U_22
_atom_site_aniso_U_33
_atom_site_aniso_U_12
_atom_site_aniso_U_13
_atom_site_aniso_U_23
C1 0.0336(18) 0.0297(17) 0.0304(17) 0.0152(14) 0.0023(14) 0.0051(14)
C2 0.0350(19) 0.0312(17) 0.0244(16) 0.0121(14) -0.0063(13) 0.0049(13)
C3 0.0242(16) 0.0216(14) 0.0195(15) 0.0021(12) 0.0033(12) 0.0057(12)
C4 0.0302(18) 0.050(2) 0.0268(17) 0.0192(16) -0.0002(14) -0.0001(15)
C5 0.035(2) 0.053(2) 0.0215(16) 0.0162(17) -0.0027(14) 0.0008(15)
C6 0.0330(19) 0.0304(17) 0.0256(16) 0.0132(15) 0.0093(14) 0.0038(13)
C7 0.042(2) 0.0319(18) 0.0371(19) 0.0124(16) 0.0072(16) 0.0128(15)
C8 0.0250(17) 0.048(2) 0.0336(18) 0.0095(15) 0.0092(14) 0.0195(16)
C9 0.0302(18) 0.0369(18) 0.0292(17) 0.0125(15) 0.0055(14) 0.0187(14)
C10 0.0268(17) 0.0386(18) 0.0363(19) -0.0002(14) 0.0025(14) 0.0170(15)
N1 0.0279(14) 0.0280(13) 0.0237(13) 0.0062(11) 0.0038(11) 0.0043(11)
O1 0.0348(13) 0.0325(12) 0.0306(12) 0.0111(10) 0.0048(10) 0.0136(10)
O2 0.0339(15) 0.0488(16) 0.078(2) 0.0089(12) 0.0097(13) 0.0296(15)
O3 0.0324(13) 0.0453(14) 0.0327(12) 0.0138(11) 0.0062(10) 0.0108(11)
O1W 0.0268(13) 0.0500(15) 0.0409(14) 0.0076(11) 0.0066(10) 0.0164(12)
Cd1 0.0268(2) 0.02717(19) 0.02091(18) 0.00758(13) 0.00313(12) 0.00441(13)

loop_
_atom_type_symbol
_atom_type_description
_atom_type_scat_dispersion_real
_atom_type_scat_dispersion_imag
_atom_type_scat_source
C C 0.0033 0.0016 'International Tables Vol C Tables 4.2.6.8 and 6.1.1.4'
H H 0.0000 0.0000 'International Tables Vol C Tables 4.2.6.8 and 6.1.1.4'
N N 0.0061 0.0033 'International Tables Vol C Tables 4.2.6.8 and 6.1.1.4'
O O 0.0106 0.0060 'International Tables Vol C Tables 4.2.6.8 and 6.1.1.4'
Cd Cd -0.8075 1.2024 'International Tables Vol C Tables 4.2.6.8 and 6.1.1.4'

loop_
_geom_angle_atom_site_label_1
_geom_angle_atom_site_label_2
_geom_angle_atom_site_label_3
_geom_angle_site_symmetry_1
_geom_angle_site_symmetry_3
_geom_angle
N1 C1 C2 . . 122.9(3)
N1 C1 H1 . . 118.5
C2 C1 H1 . . 118.5
C1 C2 C3 . . 120.6(3)
C1 C2 H2 . . 119.7
C3 C2 H2 . . 119.7
C2 C3 C4 . . 116.1(3)
C2 C3 C3 . 2_655 122.3(3)
C4 C3 C3 . 2_655 121.6(3)
C5 C4 C3 . . 120.0(3)
C5 C4 H4 . . 120.0
C3 C4 H4 . . 120.0
N1 C5 C4 . . 123.4(3)
N1 C5 H5 . . 118.3
C4 C5 H5 . . 118.3
O2 C6 O1 . . 126.7(3)
O2 C6 C7 . . 116.8(3)
O1 C6 C7 . . 116.5(3)
O3 C7 C6 . . 114.1(3)
O3 C7 H7A . . 108.7
C6 C7 H7A . . 108.7
O3 C7 H7B . . 108.7
C6 C7 H7B . . 108.7
H7A C7 H7B . . 107.6
C10 C8 C9 2_565 . 121.2(3)
C10 C8 H8 2_565 . 119.4
C9 C8 H8 . . 119.4
O3 C9 C8 . . 116.2(3)
O3 C9 C10 . . 125.2(3)
C8 C9 C10 . . 118.7(3)
C8 C10 C9 2_565 . 120.2(3)
C8 C10 H10 2_565 . 119.9
C9 C10 H10 . . 119.9
C5 N1 C1 . . 117.0(3)
C5 N1 Cd1 . . 121.5(2)
C1 N1 Cd1 . . 121.6(2)
C6 O1 Cd1 . . 123.8(2)
C9 O3 C7 . . 117.8(3)
Cd1 O1W H1W . . 130.3
Cd1 O1W H2W . . 95.3
H1W O1W H2W . . 107.2
O1 Cd1 O1 2_666 . 180.0000(10)
O1 Cd1 O1W 2_666 . 91.72(10)
O1 Cd1 O1W . . 88.28(10)
O1 Cd1 O1W 2_666 2_666 88.28(10)
O1 Cd1 O1W . 2_666 91.72(10)
O1W Cd1 O1W . 2_666 180.0
O1 Cd1 N1 2_666 . 90.66(9)
O1 Cd1 N1 . . 89.34(9)
O1W Cd1 N1 . . 88.66(9)
O1W Cd1 N1 2_666 . 91.34(9)
O1 Cd1 N1 2_666 2_666 89.34(9)
O1 Cd1 N1 . 2_666 90.66(9)
O1W Cd1 N1 . 2_666 91.34(9)
O1W Cd1 N1 2_666 2_666 88.66(9)
N1 Cd1 N1 . 2_666 180.0000(10)

loop_
_geom_bond_atom_site_label_1
_geom_bond_atom_site_label_2
_geom_bond_site_symmetry_2
_geom_bond_distance
C1 N1 . 1.334(4)
C1 C2 . 1.376(5)
C1 H1 . 0.9300
C2 C3 . 1.382(4)
C2 H2 . 0.9300
C3 C4 . 1.385(4)
C3 C3 2_655 1.489(6)
C4 C5 . 1.379(5)
C4 H4 . 0.9300
C5 N1 . 1.327(4)
C5 H5 . 0.9300
C6 O2 . 1.234(4)
C6 O1 . 1.265(4)
C6 C7 . 1.526(5)
C7 O3 . 1.424(4)
C7 H7A . 0.9700
C7 H7B . 0.9700
C8 C10 2_565 1.379(5)
C8 C9 . 1.384(5)
C8 H8 . 0.9300
C9 O3 . 1.374(4)
C9 C10 . 1.388(5)
C10 C8 2_565 1.379(5)
C10 H10 . 0.9300
N1 Cd1 . 2.317(3)
O1 Cd1 . 2.253(2)
O1W Cd1 . 2.313(3)
O1W H1W . 0.8467
O1W H2W . 0.8499
Cd1 O1 2_666 2.253(2)
Cd1 O1W 2_666 2.313(3)
Cd1 N1 2_666 2.317(3)

loop_
_geom_hbond_atom_site_label_D
_geom_hbond_atom_site_label_H
_geom_hbond_atom_site_label_A
_geom_hbond_site_symmetry_A
_geom_hbond_distance_DH
_geom_hbond_distance_HA
_geom_hbond_distance_DA
_geom_hbond_angle_DHA
O1W H2W O2 2_666 0.85 1.81 2.636(4) 165
O1W H1W O1 2_566 0.85 2.05 2.858(4) 159

loop_
_geom_torsion_atom_site_label_1
_geom_torsion_atom_site_label_2
_geom_torsion_atom_site_label_3
_geom_torsion_atom_site_label_4
_geom_torsion_site_symmetry_1
_geom_torsion_site_symmetry_4
_geom_torsion
N1 C1 C2 C3 . . 0.0(5)
C1 C2 C3 C4 . . 1.1(5)
C1 C2 C3 C3 . 2_655 -179.4(3)
C2 C3 C4 C5 . . -1.1(5)
C3 C3 C4 C5 2_655 . 179.5(4)
C3 C4 C5 N1 . . -0.1(6)
O2 C6 C7 O3 . . 152.4(3)
O1 C6 C7 O3 . . -29.5(4)
C10 C8 C9 O3 2_565 . 177.0(3)
C10 C8 C9 C10 2_565 . -1.3(5)
O3 C9 C10 C8 . 2_565 -176.8(3)
C8 C9 C10 C8 . 2_565 1.3(5)
C4 C5 N1 C1 . . 1.2(5)
C4 C5 N1 Cd1 . . -178.2(3)
C2 C1 N1 C5 . . -1.1(5)
C2 C1 N1 Cd1 . . 178.2(3)
O2 C6 O1 Cd1 . . 2.1(5)
C7 C6 O1 Cd1 . . -175.7(2)
C8 C9 O3 C7 . . 170.1(3)
C10 C9 O3 C7 . . -11.8(4)
C6 C7 O3 C9 . . -66.8(4)
C6 O1 Cd1 O1W . . 170.5(2)
C6 O1 Cd1 O1W . 2_666 -9.5(2)
C6 O1 Cd1 N1 . . -100.8(2)
C6 O1 Cd1 N1 . 2_666 79.2(2)
C5 N1 Cd1 O1 . 2_666 -22.8(3)
C1 N1 Cd1 O1 . 2_666 157.9(3)
C5 N1 Cd1 O1 . . 157.2(3)
C1 N1 Cd1 O1 . . -22.1(3)
C5 N1 Cd1 O1W . . -114.5(3)
C1 N1 Cd1 O1W . . 66.2(3)
C5 N1 Cd1 O1W . 2_666 65.5(3)
C1 N1 Cd1 O1W . 2_666 -113.8(3)
